data_2008069
loop_
_publ_author_name
'Parvez, Masood'
'Arayne, M. Saeed'
'Zaman, M. Kamran'
'Sultana, Najma'

_publ_section_title
;
 Gliclazide
;
_journal_issue 1
_journal_name_full 'Acta Crystallographica Section C'
_journal_page_first 74
_journal_page_last 75
_journal_paper_doi 10.1107/S0108270198009883
_journal_volume 55
_journal_year 1999
_chemical_formula_moiety 'C15 H21 N3 O3 S'
_chemical_formula_sum 'C15 H21 N3 O3 S'
_chemical_formula_weight 323.41
_chemical_name_common Gliclazide
_chemical_name_systematic
;
N-[(perhydrocyclopenta[c]pyrrol-2-yl)aminocarbonyl]-p-toluenesulfonamide
;
_space_group_IT_number 14
_symmetry_cell_setting monoclinic
_symmetry_space_group_name_Hall '-P 2yn'
_symmetry_space_group_name_H-M 'P 1 21/n 1'
_cell_angle_alpha 90.00
_cell_angle_beta 107.026(11)
_cell_angle_gamma 90.00
_cell_formula_units_Z 4
_cell_length_a 10.8326(7)
_cell_length_b 14.3281(15)
_cell_length_c 10.976(3)
_cell_measurement_reflns_used 25
_cell_measurement_temperature 293.0(10)
_cell_measurement_theta_max 30
_cell_measurement_theta_min 20
_cell_volume 1628.9(5)
_computing_cell_refinement 'CAD-4 Software'
_computing_data_collection 'CAD-4 Software (Enraf-Nonius, 1989)'
_computing_data_reduction 'TEXSAN (Molecular Structure Corporation, 1994)'
_computing_molecular_graphics TEXSAN
_computing_publication_material SHELXL97
_computing_structure_refinement 'SHELXL97 (Sheldrick, 1997)'
_computing_structure_solution 'SAPI91 (Fan, 1991)'
_diffrn_ambient_temperature 293.0(10)
_diffrn_measurement_device_type 'Enraf-Nonius CAD-4 '
_diffrn_measurement_method '\w/2\q '
_diffrn_radiation_monochromator graphite
_diffrn_radiation_source 'fine-focus sealed tube'
_diffrn_radiation_type 'Cu K\a '
_diffrn_radiation_wavelength 1.54178
_diffrn_reflns_av_R_equivalents 0.026
_diffrn_reflns_av_sigmaI/netI 0.026
_diffrn_reflns_limit_h_max 13
_diffrn_reflns_limit_h_min 0
_diffrn_reflns_limit_k_max 17
_diffrn_reflns_limit_k_min 0
_diffrn_reflns_limit_l_max 12
_diffrn_reflns_limit_l_min -12
_diffrn_reflns_number 3018
_diffrn_reflns_theta_max 68.0
_diffrn_reflns_theta_min 5.0
_diffrn_standards_decay_% 1.48
_diffrn_standards_interval_count 200
_diffrn_standards_number 3
_exptl_absorpt_coefficient_mu 1.906
_exptl_absorpt_correction_T_max 0.710
_exptl_absorpt_correction_T_min 0.654
_exptl_absorpt_correction_type '\y scans (North et al., 1968) '
_exptl_crystal_colour colorless
_exptl_crystal_density_diffrn 1.319
_exptl_crystal_density_meas ?
_exptl_crystal_description block
_exptl_crystal_F_000 688
_exptl_crystal_size_max 0.30
_exptl_crystal_size_mid 0.26
_exptl_crystal_size_min 0.18
_refine_diff_density_max 0.605
_refine_diff_density_min -0.210
_refine_ls_extinction_method none
_refine_ls_goodness_of_fit_ref 1.019
_refine_ls_hydrogen_treatment 'H atoms constrained'
_refine_ls_matrix_type full
_refine_ls_number_parameters 201
_refine_ls_number_reflns 2871
_refine_ls_number_restraints 0
_refine_ls_restrained_S_all 1.019
_refine_ls_R_factor_all 0.066
_refine_ls_R_factor_gt 0.053
_refine_ls_shift/su_max <0.001
_refine_ls_shift/su_mean 0.000
_refine_ls_structure_factor_coef Fsqd
_refine_ls_weighting_details 'w = 1/[\s^2^(Fo^2^)+(0.09P)^2^+0.65P] where P=(Fo^2^+2Fc^2^)/3'
_refine_ls_weighting_scheme calc
_refine_ls_wR_factor_ref 0.149
_reflns_number_gt 2345
_reflns_number_total 2871
_reflns_threshold_expression 'I>2\s(I) '
_cod_data_source_file fg1499.cif
_cod_data_source_block Gliclazide
_cod_depositor_comments
;
The following automatic conversions were performed:

'_exptl_crystal_density_meas' value 'not measured ' was changed to
'?' - the value is perceived as not measured.

Automatic conversion script
Id: cif_fix_values 3008 2015-01-20 13:52:24Z robertas 

The following automatic conversions were performed:

'_refine_ls_weighting_scheme' value 'calc w =
1/[\s^2^(Fo^2^)+(0.09P)^2^+0.65P] where P=(Fo^2^+2Fc^2^)/3' was
changed to 'calc'. New tag '_refine_ls_weighting_details' was
created. The value of the new tag was set to 'w =
1/[\s^2^(Fo^2^)+(0.09P)^2^+0.65P] where P=(Fo^2^+2Fc^2^)/3'.

Automatic conversion script
Id: cif_fix_values 3143 2015-03-26 13:38:13Z robertas 
;
_cod_original_cell_volume 1628.9(4)
_cod_original_sg_symbol_H-M 'P 21/n'
_cod_database_code 2008069

loop_
_symmetry_equiv_pos_as_xyz
'x, y, z'
'-x+1/2, y+1/2, -z+1/2'
'-x, -y, -z'
'x-1/2, -y-1/2, z-1/2'

loop_
_atom_site_label
_atom_site_fract_x
_atom_site_fract_y
_atom_site_fract_z
_atom_site_U_iso_or_equiv
_atom_site_adp_type
_atom_site_calc_flag
_atom_site_refinement_flags
_atom_site_occupancy
_atom_site_disorder_assembly
_atom_site_disorder_group
_atom_site_type_symbol
S1 0.64937(6) 0.41765(4) 0.15696(6) 0.0407(2) Uani d . 1 . . S
O1 0.77119(17) 0.41482(14) 0.25121(18) 0.0532(5) Uani d . 1 . . O
O2 0.64109(18) 0.45144(13) 0.03249(17) 0.0510(5) Uani d . 1 . . O
O3 0.57675(19) 0.42224(13) 0.39950(17) 0.0519(5) Uani d . 1 . . O
N1 0.5549(2) 0.48845(14) 0.20505(19) 0.0436(5) Uani d . 1 . . N
N2 0.4693(3) 0.55798(16) 0.3499(2) 0.0558(6) Uani d . 1 . . N
N3 0.4543(2) 0.64183(15) 0.2792(2) 0.0467(5) Uani d . 1 . . N
C1 0.5373(2) 0.4865(2) 0.3258(2) 0.0427(6) Uani d . 1 . . C
C2 0.5795(2) 0.3060(2) 0.1426(2) 0.0414(6) Uani d . 1 . . C
C3 0.4885(3) 0.2809(2) 0.0320(3) 0.0568(7) Uani d . 1 . . C
C4 0.4347(3) 0.1929(2) 0.0200(3) 0.0627(8) Uani d . 1 . . C
C5 0.4709(3) 0.1285(2) 0.1163(3) 0.0520(7) Uani d . 1 . . C
C6 0.5633(3) 0.1549(2) 0.2264(3) 0.0707(9) Uani d . 1 . . C
C7 0.6175(3) 0.2425(2) 0.2406(3) 0.0639(9) Uani d . 1 . . C
C8 0.4083(3) 0.0343(2) 0.1022(4) 0.0709(9) Uani d . 1 . . C
C9 0.3215(3) 0.6766(2) 0.2481(3) 0.0558(7) Uani d . 1 . . C
C10 0.3327(3) 0.7791(2) 0.2197(3) 0.0617(8) Uani d . 1 . . C
C11 0.2432(4) 0.8421(3) 0.2675(5) 0.0842(12) Uani d . 1 . . C
C12 0.3172(5) 0.8669(3) 0.4001(5) 0.1016(14) Uani d . 1 . . C
C13 0.4545(4) 0.8781(3) 0.3988(4) 0.0852(11) Uani d . 1 . . C
C14 0.4707(3) 0.8061(2) 0.3006(3) 0.0623(8) Uani d . 1 . . C
C15 0.5321(3) 0.7162(2) 0.3581(3) 0.0628(8) Uani d . 1 . . C
H1 0.5132 0.5298 0.1521 0.094(3) Uiso calc R 1 . . H
H2 0.4336 0.5530 0.4101 0.094(3) Uiso calc R 1 . . H
H3 0.4631 0.3231 -0.0350 0.094(3) Uiso calc R 1 . . H
H4 0.3723 0.1769 -0.0552 0.094(3) Uiso calc R 1 . . H
H6 0.5898 0.1123 0.2930 0.094(3) Uiso calc R 1 . . H
H7 0.6796 0.2587 0.3160 0.094(3) Uiso calc R 1 . . H
H8A 0.3444 0.0334 0.1470 0.094(3) Uiso calc R 1 . . H
H8B 0.4725 -0.0124 0.1369 0.094(3) Uiso calc R 1 . . H
H8C 0.3679 0.0217 0.0135 0.094(3) Uiso calc R 1 . . H
H9A 0.2868 0.6684 0.3195 0.094(3) Uiso calc R 1 . . H
H9B 0.2662 0.6444 0.1745 0.094(3) Uiso calc R 1 . . H
H10 0.3213 0.7893 0.1287 0.094(3) Uiso calc R 1 . . H
H11A 0.2210 0.8977 0.2152 0.094(3) Uiso calc R 1 . . H
H11B 0.1643 0.8094 0.2659 0.094(3) Uiso calc R 1 . . H
H12A 0.3103 0.8179 0.4587 0.094(3) Uiso calc R 1 . . H
H12B 0.2851 0.9246 0.4258 0.094(3) Uiso calc R 1 . . H
H13A 0.5139 0.8653 0.4823 0.094(3) Uiso calc R 1 . . H
H13B 0.4699 0.9408 0.3735 0.094(3) Uiso calc R 1 . . H
H14 0.5188 0.8334 0.2464 0.094(3) Uiso calc R 1 . . H
H15A 0.6210 0.7130 0.3561 0.094(3) Uiso calc R 1 . . H
H15B 0.5308 0.7108 0.4457 0.094(3) Uiso calc R 1 . . H

loop_
_atom_site_aniso_label
_atom_site_aniso_U_11
_atom_site_aniso_U_22
_atom_site_aniso_U_33
_atom_site_aniso_U_12
_atom_site_aniso_U_13
_atom_site_aniso_U_23
S1 0.0408(3) 0.0439(4) 0.0376(4) 0.0053(2) 0.0117(2) 0.0045(2)
O1 0.0400(10) 0.0624(12) 0.0512(11) 0.0022(8) 0.0040(8) 0.0053(9)
O2 0.0574(11) 0.0569(11) 0.0438(10) 0.0058(9) 0.0227(8) 0.0111(9)
O3 0.0684(12) 0.0479(11) 0.0407(10) 0.0112(9) 0.0181(9) 0.0080(8)
N1 0.0522(12) 0.0419(11) 0.0375(11) 0.0117(9) 0.0141(9) 0.0055(9)
N2 0.0827(17) 0.0439(12) 0.0508(14) 0.0154(12) 0.0350(13) 0.0106(10)
N3 0.0564(13) 0.0390(11) 0.0463(12) 0.0061(9) 0.0175(10) 0.0049(9)
C1 0.0508(14) 0.0412(13) 0.0366(13) 0.0002(11) 0.0136(11) 0.0014(10)
C2 0.0449(13) 0.0408(13) 0.0391(14) 0.0088(10) 0.0131(10) 0.0028(10)
C3 0.0702(19) 0.0505(16) 0.0411(15) 0.0009(14) 0.0025(13) 0.0070(12)
C4 0.073(2) 0.0567(18) 0.0468(16) -0.0037(15) -0.0013(14) -0.0026(14)
C5 0.0563(16) 0.0429(15) 0.0581(17) 0.0054(12) 0.0189(13) -0.0033(12)
C6 0.084(2) 0.0527(18) 0.062(2) -0.0016(16) 0.0002(17) 0.0186(15)
C7 0.074(2) 0.0526(17) 0.0499(17) -0.0029(15) -0.0054(14) 0.0128(13)
C8 0.077(2) 0.0487(17) 0.087(2) 0.0014(16) 0.0244(19) -0.0016(16)
C9 0.0481(15) 0.0522(17) 0.0641(18) -0.0002(12) 0.0120(13) 0.0029(14)
C10 0.0614(18) 0.0615(19) 0.0637(19) 0.0097(15) 0.0208(15) 0.0136(15)
C11 0.068(2) 0.065(2) 0.131(4) 0.0230(18) 0.046(2) 0.024(2)
C12 0.121(4) 0.085(3) 0.118(4) 0.025(3) 0.066(3) -0.010(3)
C13 0.106(3) 0.053(2) 0.101(3) -0.001(2) 0.039(2) -0.0119(19)
C14 0.0647(19) 0.0517(17) 0.076(2) -0.0027(14) 0.0287(16) 0.0041(15)
C15 0.0507(16) 0.0532(17) 0.077(2) 0.0005(13) 0.0076(14) -0.0003(15)

loop_
_atom_type_symbol
_atom_type_description
_atom_type_scat_dispersion_real
_atom_type_scat_dispersion_imag
_atom_type_scat_source
C C 0.0181 0.0091 'International Tables Vol C Tables 4.2.6.8 and 6.1.1.4'
H H 0.0000 0.0000 'International Tables Vol C Tables 4.2.6.8 and 6.1.1.4'
N N 0.0311 0.0180 'International Tables Vol C Tables 4.2.6.8 and 6.1.1.4'
O O 0.0492 0.0322 'International Tables Vol C Tables 4.2.6.8 and 6.1.1.4'
S S 0.3331 0.5567 'International Tables Vol C Tables 4.2.6.8 and 6.1.1.4'

loop_
_geom_angle_atom_site_label_1
_geom_angle_atom_site_label_2
_geom_angle_atom_site_label_3
_geom_angle
_geom_angle_publ_flag
O1 S1 O2 119.46(12) y
O1 S1 N1 108.59(12) y
O2 S1 N1 103.22(11) y
O1 S1 C2 108.88(12) y
O2 S1 C2 108.56(12) y
N1 S1 C2 107.48(11) y
C1 N1 S1 124.6(2) y
C1 N2 N3 121.6(2) y
N2 N3 C9 111.3(2) y
N2 N3 C15 109.8(2) y
C9 N3 C15 104.1(2) y
O3 C1 N2 123.8(2) n
O3 C1 N1 121.8(2) n
N2 C1 N1 114.3(2) n
C3 C2 C7 119.5(3) n
C3 C2 S1 119.9(2) n
C7 C2 S1 120.6(2) n
C2 C3 C4 119.9(3) n
C5 C4 C3 121.6(3) n
C4 C5 C6 117.5(3) n
C4 C5 C8 120.5(3) n
C6 C5 C8 121.9(3) n
C7 C6 C5 121.8(3) n
C6 C7 C2 119.6(3) n
N3 C9 C10 104.2(2) n
C9 C10 C11 113.9(3) n
C9 C10 C14 104.3(2) n
C11 C10 C14 105.0(3) n
C12 C11 C10 105.3(3) n
C11 C12 C13 105.6(3) n
C12 C13 C14 104.6(3) n
C15 C14 C13 114.0(3) n
C15 C14 C10 105.2(2) n
C13 C14 C10 106.3(3) n
N3 C15 C14 105.5(2) n

loop_
_geom_bond_atom_site_label_1
_geom_bond_atom_site_label_2
_geom_bond_site_symmetry_2
_geom_bond_distance
_geom_bond_publ_flag
S1 O1 . 1.419(2) y
S1 O2 . 1.427(2) y
S1 N1 . 1.634(2) y
S1 C2 . 1.758(3) y
O3 C1 . 1.218(3) y
N1 C1 . 1.394(3) y
N2 C1 . 1.333(3) y
N2 N3 . 1.414(3) y
N3 C9 . 1.465(3) y
N3 C15 . 1.473(4) y
C2 C3 . 1.369(4) n
C2 C7 . 1.376(4) n
C3 C4 . 1.378(4) n
C4 C5 . 1.371(4) n
C5 C6 . 1.377(4) n
C5 C8 . 1.497(4) n
C6 C7 . 1.375(4) n
C9 C10 . 1.514(4) n
C10 C11 . 1.526(5) n
C10 C14 . 1.547(4) n
C11 C12 . 1.484(6) n
C12 C13 . 1.501(6) n
C13 C14 . 1.538(5) n
C14 C15 . 1.501(4) n

loop_
_geom_hbond_atom_site_label_D
_geom_hbond_atom_site_label_H
_geom_hbond_atom_site_label_A
_geom_hbond_site_symmetry_A
_geom_hbond_distance_DH
_geom_hbond_distance_HA
_geom_hbond_distance_DA
_geom_hbond_angle_DHA
N1 H1 O2 3_665 0.86 2.23 2.967(3) 143
N2 H2 O3 3_666 0.86 2.15 2.949(3) 153

loop_
_geom_torsion_atom_site_label_1
_geom_torsion_atom_site_label_2
_geom_torsion_atom_site_label_3
_geom_torsion_atom_site_label_4
_geom_torsion
_geom_torsion_publ_flag
O1 S1 N1 C1 -48.4(2) n
O2 S1 N1 C1 -176.2(2) n
C2 S1 N1 C1 69.2(2) n
C1 N2 N3 C9 137.7(3) n
C1 N2 N3 C15 -107.5(3) n
N3 N2 C1 O3 163.2(3) n
N3 N2 C1 N1 -19.8(4) n
S1 N1 C1 O3 -11.2(4) n
S1 N1 C1 N2 171.73(19) n
O1 S1 C2 C3 -156.5(2) n
O2 S1 C2 C3 -24.9(3) n
N1 S1 C2 C3 86.1(2) n
O1 S1 C2 C7 22.0(3) n
O2 S1 C2 C7 153.6(2) n
N1 S1 C2 C7 -95.4(3) n
C7 C2 C3 C4 0.8(5) n
S1 C2 C3 C4 179.3(3) n
C2 C3 C4 C5 -0.7(5) n
C3 C4 C5 C6 0.2(5) n
C3 C4 C5 C8 178.3(3) n
C4 C5 C6 C7 0.3(5) n
C8 C5 C6 C7 -177.8(3) n
C5 C6 C7 C2 -0.2(6) n
C3 C2 C7 C6 -0.3(5) n
S1 C2 C7 C6 -178.8(3) n
N2 N3 C9 C10 159.4(2) n
C15 N3 C9 C10 41.1(3) n
N3 C9 C10 C11 -142.3(3) n
N3 C9 C10 C14 -28.4(3) n
C9 C10 C11 C12 88.4(4) n
C14 C10 C11 C12 -25.0(4) n
C10 C11 C12 C13 36.9(4) n
C11 C12 C13 C14 -33.7(4) n
C12 C13 C14 C15 -97.9(4) n
C12 C13 C14 C10 17.5(4) n
C9 C10 C14 C15 5.5(3) n
C11 C10 C14 C15 125.6(3) n
C9 C10 C14 C13 -115.8(3) n
C11 C10 C14 C13 4.4(3) n
N2 N3 C15 C14 -157.0(2) n
C9 N3 C15 C14 -37.7(3) n
C13 C14 C15 N3 135.3(3) n
C10 C14 C15 N3 19.2(3) n

loop_
_cod_related_entry_id
_cod_related_entry_database
_cod_related_entry_code
1 ChemSpider 3356
